data_2106808
loop_
_publ_author_name
'Hettiarachchi, Champika V.'
'Weerasekara, Roshan K.'
'Uekusa, Hidehiro'

_publ_section_title
;
 Crystalline state photochromism of 3-furylfulgides: impact of size and
 bond flexibility of the non-aromatic alkylidene group
;
_journal_issue 5
_journal_name_full 'Acta Crystallographica Section B'
_journal_page_first 535
_journal_page_last 542
_journal_paper_doi 10.1107/S2052520615015267
_journal_volume 71
_journal_year 2015
_chemical_formula_moiety 'C18 H20 O4'
_chemical_formula_sum 'C18 H20 O4'
_chemical_formula_weight 300.34
_chemical_name_systematic
;
 3-furylfulgide with cyclohexylidene-4E
;
_space_group_crystal_system monoclinic
_space_group_IT_number 14
_space_group_name_Hall '-P 2yn'
_space_group_name_H-M_alt 'P 1 21/n 1'
_symmetry_space_group_name_Hall '-P 2yn'
_symmetry_space_group_name_H-M 'P 1 21/n 1'
_atom_sites_solution_hydrogens geom
_atom_sites_solution_primary direct
_atom_sites_solution_secondary difmap
_audit_creation_method SHELXL-2013
_cell_angle_alpha 90
_cell_angle_beta 91.355(2)
_cell_angle_gamma 90
_cell_formula_units_Z 4
_cell_length_a 9.6047(7)
_cell_length_b 14.4631(10)
_cell_length_c 11.3814(8)
_cell_measurement_reflns_used 8916
_cell_measurement_temperature 173(2)
_cell_measurement_theta_max 27.38
_cell_measurement_theta_min 3.08
_cell_volume 1580.59(19)
_computing_cell_refinement PROCESS-AUTO
_computing_data_collection 'PROCESS-AUTO (Rigaku, 1998)'
_computing_data_reduction 'TEXSAN (Rigaku, 1999)'
_computing_publication_material 'SHELXL-97 (Sheldrick, 2008)'
_computing_structure_refinement 'SHELXL-2013 (Sheldrick, 2013)'
_computing_structure_solution 'SHELXS-97 (Sheldrick, 1990)'
_diffrn_ambient_temperature 173(2)
_diffrn_measured_fraction_theta_full 0.998
_diffrn_measured_fraction_theta_max 0.997
_diffrn_measurement_device_type 'Rigaku RAXIS-RAPID Imaging Plate'
_diffrn_measurement_method 'Oscillation Photograph'
_diffrn_radiation_type MoK\a
_diffrn_radiation_wavelength 0.71075
_diffrn_reflns_av_R_equivalents 0.0466
_diffrn_reflns_limit_h_max 12
_diffrn_reflns_limit_h_min -12
_diffrn_reflns_limit_k_max 18
_diffrn_reflns_limit_k_min -18
_diffrn_reflns_limit_l_max 14
_diffrn_reflns_limit_l_min -14
_diffrn_reflns_number 15155
_diffrn_reflns_theta_full 25.242
_diffrn_reflns_theta_max 27.386
_diffrn_reflns_theta_min 3.084
_exptl_absorpt_coefficient_mu 0.088
_exptl_absorpt_correction_T_max 0.894
_exptl_absorpt_correction_T_min 0.872
_exptl_absorpt_correction_type multi-scan
_exptl_absorpt_process_details 'ABSCOR (Higashi, 1995)'
_exptl_crystal_colour white
_exptl_crystal_density_diffrn 1.262
_exptl_crystal_density_method 'not measured'
_exptl_crystal_description plates
_exptl_crystal_F_000 640
_exptl_crystal_size_max 0.310
_exptl_crystal_size_mid 0.168
_exptl_crystal_size_min 0.070
_refine_diff_density_max 0.179
_refine_diff_density_min -0.181
_refine_ls_extinction_method none
_refine_ls_goodness_of_fit_ref 1.041
_refine_ls_hydrogen_treatment constr
_refine_ls_matrix_type full
_refine_ls_number_parameters 202
_refine_ls_number_reflns 3582
_refine_ls_number_restraints 0
_refine_ls_restrained_S_all 1.041
_refine_ls_R_factor_all 0.0966
_refine_ls_R_factor_gt 0.0419
_refine_ls_shift/su_max 0.000
_refine_ls_shift/su_mean 0.000
_refine_ls_structure_factor_coef Fsqd
_refine_ls_weighting_details 'w=1/[\s^2^(Fo^2^)+(0.0606P)^2^+0.0640P] where P=(Fo^2^+2Fc^2^)/3'
_refine_ls_weighting_scheme calc
_refine_ls_wR_factor_gt 0.1042
_refine_ls_wR_factor_ref 0.1298
_reflns_number_gt 1915
_reflns_number_total 3582
_reflns_threshold_expression 'I > 2\s(I)'
_cod_data_source_file gw5039sup1.cif
_cod_data_source_block 4E
_cod_database_code 2106808
_shelx_space_group_comment
;
The symmetry employed for this shelxl refinement is uniquely defined
by the following loop, which should always be used as a source of
symmetry information in preference to the above space-group names.
They are only intended as comments.
;
_shelx_estimated_absorpt_t_min 0.973
_shelx_estimated_absorpt_t_max 0.994

loop_
_space_group_symop_operation_xyz
'x, y, z'
'-x+1/2, y+1/2, -z+1/2'
'-x, -y, -z'
'x-1/2, -y-1/2, z-1/2'

loop_
_atom_site_type_symbol
_atom_site_label
_atom_site_fract_x
_atom_site_fract_y
_atom_site_fract_z
_atom_site_U_iso_or_equiv
_atom_site_adp_type
_atom_site_calc_flag
_atom_site_occupancy
O O1 -0.07867(15) 0.91017(10) 0.34554(11) 0.0724(4) Uani d 1
O O2 0.02297(17) 0.78884(12) 0.26017(12) 0.0878(5) Uani d 1
O O3 -0.17927(17) 1.00915(10) 0.46856(14) 0.0867(5) Uani d 1
O O4 0.08630(12) 0.68720(8) 0.80884(9) 0.0547(3) Uani d 1
C C1 -0.0387(2) 0.81726(16) 0.34344(16) 0.0622(5) Uani d 1
C C2 -0.09090(17) 0.77254(12) 0.45014(14) 0.0495(4) Uani d 1
C C3 -0.12909(17) 0.84941(12) 0.52834(14) 0.0489(4) Uani d 1
C C4 -0.1382(2) 0.93195(15) 0.45264(17) 0.0622(5) Uani d 1
C C5 -0.13068(17) 0.85484(11) 0.64775(15) 0.0495(4) Uani d 1
C C6 -0.1895(2) 0.93696(13) 0.71089(17) 0.0698(6) Uani d 1
H H6A -0.1142 0.9697 0.7530 0.105 Uiso calc 1
H H6B -0.2584 0.9159 0.7671 0.105 Uiso calc 1
H H6C -0.2343 0.9787 0.6537 0.105 Uiso calc 1
C C7 -0.06896(17) 0.78333(11) 0.72474(14) 0.0472(4) Uani d 1
C C8 0.05817(18) 0.74326(12) 0.71333(14) 0.0487(4) Uani d 1
C C9 0.17005(19) 0.75015(14) 0.62634(16) 0.0607(5) Uani d 1
H H9A 0.1613 0.6990 0.5701 0.091 Uiso calc 1
H H9B 0.2610 0.7469 0.6670 0.091 Uiso calc 1
H H9C 0.1618 0.8091 0.5843 0.091 Uiso calc 1
C C10 -0.12098(19) 0.75029(13) 0.83461(15) 0.0551(5) Uani d 1
H H10 -0.2073 0.7667 0.8679 0.066 Uiso calc 1
C C11 -0.02661(19) 0.69245(13) 0.88156(14) 0.0543(4) Uani d 1
C C12 -0.0147(2) 0.63655(16) 0.99144(17) 0.0762(6) Uani d 1
H H12A 0.0425 0.6699 1.0499 0.114 Uiso calc 1
H H12B 0.0289 0.5770 0.9742 0.114 Uiso calc 1
H H12C -0.1077 0.6260 1.0224 0.114 Uiso calc 1
C C13 -0.12334(18) 0.68165(13) 0.45707(14) 0.0523(4) Uani d 1
C C14 -0.2131(2) 0.64378(13) 0.55156(15) 0.0590(5) Uani d 1
H H14A -0.2529 0.6956 0.5967 0.071 Uiso calc 1
H H14B -0.1554 0.6059 0.6064 0.071 Uiso calc 1
C C15 -0.3317(2) 0.58429(14) 0.49970(18) 0.0689(6) Uani d 1
H H15A -0.3856 0.5573 0.5644 0.083 Uiso calc 1
H H15B -0.3954 0.6238 0.4519 0.083 Uiso calc 1
C C16 -0.2764(3) 0.50747(14) 0.4238(2) 0.0839(7) Uani d 1
H H16A -0.2170 0.4658 0.4724 0.101 Uiso calc 1
H H16B -0.3552 0.4708 0.3909 0.101 Uiso calc 1
C C17 -0.1928(3) 0.54651(16) 0.32525(19) 0.0859(7) Uani d 1
H H17A -0.2554 0.5818 0.2714 0.103 Uiso calc 1
H H17B -0.1522 0.4950 0.2801 0.103 Uiso calc 1
C C18 -0.0752(2) 0.61012(15) 0.37018(17) 0.0725(6) Uani d 1
H H18A -0.0014 0.5719 0.4080 0.087 Uiso calc 1
H H18B -0.0341 0.6421 0.3024 0.087 Uiso calc 1

loop_
_atom_site_aniso_label
_atom_site_aniso_U_11
_atom_site_aniso_U_22
_atom_site_aniso_U_33
_atom_site_aniso_U_12
_atom_site_aniso_U_13
_atom_site_aniso_U_23
O1 0.0685(9) 0.0853(10) 0.0629(8) -0.0112(8) -0.0077(7) 0.0252(7)
O2 0.0784(10) 0.1305(14) 0.0551(8) -0.0160(10) 0.0132(7) -0.0013(8)
O3 0.0918(12) 0.0604(9) 0.1071(11) 0.0091(8) -0.0149(9) 0.0195(8)
O4 0.0490(7) 0.0611(7) 0.0537(7) 0.0021(6) -0.0027(6) 0.0060(6)
C1 0.0494(11) 0.0877(15) 0.0492(11) -0.0106(10) -0.0078(9) 0.0052(10)
C2 0.0408(9) 0.0636(11) 0.0437(9) -0.0014(8) -0.0060(7) 0.0010(8)
C3 0.0406(9) 0.0528(10) 0.0531(9) -0.0002(8) -0.0047(7) 0.0064(8)
C4 0.0520(11) 0.0639(13) 0.0700(12) -0.0042(10) -0.0143(9) 0.0122(10)
C5 0.0422(9) 0.0491(9) 0.0571(10) -0.0011(8) -0.0016(8) -0.0030(8)
C6 0.0757(14) 0.0612(12) 0.0726(12) 0.0102(10) 0.0045(11) -0.0090(10)
C7 0.0437(9) 0.0514(9) 0.0463(9) -0.0022(8) -0.0031(7) -0.0035(7)
C8 0.0468(10) 0.0532(10) 0.0458(9) -0.0018(8) -0.0042(7) 0.0006(7)
C9 0.0473(10) 0.0758(13) 0.0591(11) 0.0048(9) 0.0032(9) 0.0049(9)
C10 0.0446(10) 0.0693(12) 0.0514(9) 0.0006(9) 0.0019(8) -0.0013(8)
C11 0.0490(10) 0.0642(11) 0.0497(9) -0.0055(9) 0.0002(8) 0.0023(8)
C12 0.0683(14) 0.0907(16) 0.0695(12) 0.0004(12) 0.0023(10) 0.0244(11)
C13 0.0496(10) 0.0606(11) 0.0462(9) 0.0031(9) -0.0097(8) -0.0039(8)
C14 0.0672(12) 0.0554(11) 0.0541(10) -0.0048(9) -0.0063(9) 0.0010(8)
C15 0.0706(14) 0.0610(12) 0.0746(12) -0.0107(10) -0.0122(10) 0.0066(10)
C16 0.1003(18) 0.0614(13) 0.0884(15) -0.0061(12) -0.0312(14) -0.0047(12)
C17 0.1041(19) 0.0776(15) 0.0748(14) 0.0061(14) -0.0209(13) -0.0245(12)
C18 0.0769(15) 0.0754(13) 0.0650(12) 0.0109(11) -0.0039(10) -0.0160(11)

loop_
_atom_type_symbol
_atom_type_description
_atom_type_scat_dispersion_real
_atom_type_scat_dispersion_imag
_atom_type_scat_source
C C 0.0033 0.0016 'International Tables Vol C Tables 4.2.6.8 and 6.1.1.4'
H H 0.0000 0.0000 'International Tables Vol C Tables 4.2.6.8 and 6.1.1.4'
O O 0.0106 0.0060 'International Tables Vol C Tables 4.2.6.8 and 6.1.1.4'

loop_
_geom_angle_atom_site_label_1
_geom_angle_atom_site_label_2
_geom_angle_atom_site_label_3
_geom_angle
C4 O1 C1 110.53(14)
C8 O4 C11 107.35(13)
O2 C1 O1 118.88(18)
O2 C1 C2 133.1(2)
O1 C1 C2 107.97(16)
C13 C2 C1 123.86(16)
C13 C2 C3 129.47(15)
C1 C2 C3 105.10(16)
C5 C3 C4 122.34(16)
C5 C3 C2 130.84(15)
C4 C3 C2 105.66(15)
O3 C4 O1 119.04(18)
O3 C4 C3 132.9(2)
O1 C4 C3 107.95(17)
C3 C5 C7 122.69(15)
C3 C5 C6 122.35(16)
C7 C5 C6 114.89(15)
C5 C6 H6A 109.5
C5 C6 H6B 109.5
H6A C6 H6B 109.5
C5 C6 H6C 109.5
H6A C6 H6C 109.5
H6B C6 H6C 109.5
C8 C7 C10 105.79(15)
C8 C7 C5 126.34(16)
C10 C7 C5 127.42(16)
C7 C8 O4 109.58(14)
C7 C8 C9 134.57(16)
O4 C8 C9 115.78(14)
C8 C9 H9A 109.5
C8 C9 H9B 109.5
H9A C9 H9B 109.5
C8 C9 H9C 109.5
H9A C9 H9C 109.5
H9B C9 H9C 109.5
C11 C10 C7 108.02(16)
C11 C10 H10 126.0
C7 C10 H10 126.0
C10 C11 O4 109.24(15)
C10 C11 C12 135.47(18)
O4 C11 C12 115.26(16)
C11 C12 H12A 109.5
C11 C12 H12B 109.5
H12A C12 H12B 109.5
C11 C12 H12C 109.5
H12A C12 H12C 109.5
H12B C12 H12C 109.5
C2 C13 C14 122.28(16)
C2 C13 C18 123.53(17)
C14 C13 C18 114.18(16)
C13 C14 C15 111.31(14)
C13 C14 H14A 109.4
C15 C14 H14A 109.4
C13 C14 H14B 109.4
C15 C14 H14B 109.4
H14A C14 H14B 108.0
C16 C15 C14 111.38(18)
C16 C15 H15A 109.4
C14 C15 H15A 109.4
C16 C15 H15B 109.4
C14 C15 H15B 109.4
H15A C15 H15B 108.0
C17 C16 C15 110.55(17)
C17 C16 H16A 109.5
C15 C16 H16A 109.5
C17 C16 H16B 109.5
C15 C16 H16B 109.5
H16A C16 H16B 108.1
C16 C17 C18 112.20(17)
C16 C17 H17A 109.2
C18 C17 H17A 109.2
C16 C17 H17B 109.2
C18 C17 H17B 109.2
H17A C17 H17B 107.9
C13 C18 C17 113.23(18)
C13 C18 H18A 108.9
C17 C18 H18A 108.9
C13 C18 H18B 108.9
C17 C18 H18B 108.9
H18A C18 H18B 107.7

loop_
_geom_bond_atom_site_label_1
_geom_bond_atom_site_label_2
_geom_bond_distance
O1 C4 1.395(2)
O1 C1 1.398(3)
O2 C1 1.202(2)
O3 C4 1.199(2)
O4 C8 1.3777(19)
O4 C11 1.382(2)
C1 C2 1.474(2)
C2 C13 1.354(2)
C2 C3 1.476(2)
C3 C5 1.362(2)
C3 C4 1.474(3)
C5 C7 1.471(2)
C5 C6 1.505(2)
C6 H6A 0.9800
C6 H6B 0.9800
C6 H6C 0.9800
C7 C8 1.361(2)
C7 C10 1.439(2)
C8 C9 1.482(2)
C9 H9A 0.9800
C9 H9B 0.9800
C9 H9C 0.9800
C10 C11 1.336(3)
C10 H10 0.9500
C11 C12 1.491(2)
C12 H12A 0.9800
C12 H12B 0.9800
C12 H12C 0.9800
C13 C14 1.498(2)
C13 C18 1.511(2)
C14 C15 1.534(3)
C14 H14A 0.9900
C14 H14B 0.9900
C15 C16 1.511(3)
C15 H15A 0.9900
C15 H15B 0.9900
C16 C17 1.505(3)
C16 H16A 0.9900
C16 H16B 0.9900
C17 C18 1.535(3)
C17 H17A 0.9900
C17 H17B 0.9900
C18 H18A 0.9900
C18 H18B 0.9900

loop_
_geom_torsion_atom_site_label_1
_geom_torsion_atom_site_label_2
_geom_torsion_atom_site_label_3
_geom_torsion_atom_site_label_4
_geom_torsion
C4 O1 C1 O2 -175.07(17)
C4 O1 C1 C2 7.3(2)
O2 C1 C2 C13 -25.2(3)
O1 C1 C2 C13 151.91(17)
O2 C1 C2 C3 167.9(2)
O1 C1 C2 C3 -14.98(18)
C13 C2 C3 C5 43.2(3)
C1 C2 C3 C5 -150.96(18)
C13 C2 C3 C4 -149.22(18)
C1 C2 C3 C4 16.65(18)
C1 O1 C4 O3 -179.44(18)
C1 O1 C4 C3 3.5(2)
C5 C3 C4 O3 -20.3(3)
C2 C3 C4 O3 170.7(2)
C5 C3 C4 O1 156.12(16)
C2 C3 C4 O1 -12.80(18)
C4 C3 C5 C7 -155.36(17)
C2 C3 C5 C7 10.5(3)
C4 C3 C5 C6 21.5(3)
C2 C3 C5 C6 -172.65(17)
C3 C5 C7 C8 46.0(3)
C6 C5 C7 C8 -131.09(19)
C3 C5 C7 C10 -142.76(18)
C6 C5 C7 C10 40.1(2)
C10 C7 C8 O4 0.56(19)
C5 C7 C8 O4 173.34(15)
C10 C7 C8 C9 -176.35(19)
C5 C7 C8 C9 -3.6(3)
C11 O4 C8 C7 0.10(18)
C11 O4 C8 C9 177.66(15)
C8 C7 C10 C11 -1.0(2)
C5 C7 C10 C11 -173.72(16)
C7 C10 C11 O4 1.1(2)
C7 C10 C11 C12 179.3(2)
C8 O4 C11 C10 -0.78(19)
C8 O4 C11 C12 -179.38(16)
C1 C2 C13 C14 -161.83(17)
C3 C2 C13 C14 1.7(3)
C1 C2 C13 C18 17.0(3)
C3 C2 C13 C18 -179.45(17)
C2 C13 C14 C15 129.21(18)
C18 C13 C14 C15 -49.8(2)
C13 C14 C15 C16 55.6(2)
C14 C15 C16 C17 -58.5(2)
C15 C16 C17 C18 54.9(3)
C2 C13 C18 C17 -132.1(2)
C14 C13 C18 C17 46.9(2)
C16 C17 C18 C13 -49.1(3)

_cod_database_fobs_code 2106808
